data_4319716
loop_
_publ_author_name
Evenson
'Peter K. Dorhout'

_publ_section_title
;
 Selenophosphate Phase Diagrams Developed in Conjunction with the
 Synthesis of the New Compounds K2La(P2Se6)1/2(PSe4), K3La(PSe4)2,
 K4La0.67(PSe4)2, K9-xLa1+x/3(PSe4)4 (x = 0.5), and KEuPSe4
;
_journal_name_full 'Inorganic Chemistry'
_journal_page_first 2875
_journal_page_last 2883
_journal_paper_doi 10.1021/ic000595z
_journal_volume 40
_journal_year 2001
_chemical_formula_sum 'K2 La P2 Se7'
_chemical_formula_weight 831.77
_chemical_name_systematic
; 
 ? 
;
_space_group_IT_number 14
_symmetry_cell_setting monoclinic
_symmetry_space_group_name_Hall '-P 2yn'
_symmetry_space_group_name_H-M 'P 1 21/n 1'
_atom_sites_solution_hydrogens geom
_atom_sites_solution_primary direct
_atom_sites_solution_secondary difmap
_audit_creation_method SHELXL
_cell_angle_alpha 90.00
_cell_angle_beta 97.4840(10)
_cell_angle_gamma 90.00
_cell_formula_units_Z 4
_cell_length_a 9.42690(10)
_cell_length_b 7.20540(10)
_cell_length_c 21.0276(5)
_cell_measurement_temperature 298(2)
_cell_volume 1416.12(4)
_computing_cell_refinement 'Bruker SMART'
_computing_data_collection 'Bruker SMART'
_computing_data_reduction 'Bruker SAINT'
_computing_molecular_graphics 'Bruker SHELXTL'
_computing_publication_material 'Bruker SHELXTL'
_computing_structure_refinement 'SHELXL-93 (Sheldrick, 1993)'
_computing_structure_solution 'SHELXS-86 (Sheldrick, 1990)'
_diffrn_ambient_temperature 298(2)
_diffrn_measurement_device 'Bruker CCD'
_diffrn_measurement_method '\w scans'
_diffrn_radiation_monochromator graphite
_diffrn_radiation_source 'fine-focus sealed tube'
_diffrn_radiation_type MoK\a
_diffrn_radiation_wavelength 0.71073
_diffrn_reflns_av_R_equivalents 0.0513
_diffrn_reflns_av_sigmaI/netI 0.0643
_diffrn_reflns_limit_h_max 11
_diffrn_reflns_limit_h_min -12
_diffrn_reflns_limit_k_max 9
_diffrn_reflns_limit_k_min -9
_diffrn_reflns_limit_l_max 24
_diffrn_reflns_limit_l_min -27
_diffrn_reflns_number 8862
_diffrn_reflns_theta_max 28.29
_diffrn_reflns_theta_min 1.95
_exptl_absorpt_coefficient_mu 21.775
_exptl_absorpt_correction_type SADABS
_exptl_crystal_colour yellow
_exptl_crystal_density_diffrn 3.901
_exptl_crystal_description plate
_exptl_crystal_F_000 1452
_refine_diff_density_max 1.285
_refine_diff_density_min -1.503
_refine_diff_density_rms 0.280
_refine_ls_extinction_coef 0.00209(13)
_refine_ls_extinction_expression Fc^*^=kFc[1+0.001xFc^2^\l^3^/sin(2\q)]^-1/4^
_refine_ls_extinction_method SHELXL
_refine_ls_goodness_of_fit_all 1.061
_refine_ls_goodness_of_fit_obs 1.119
_refine_ls_matrix_type full
_refine_ls_number_parameters 110
_refine_ls_number_reflns 3385
_refine_ls_number_restraints 0
_refine_ls_restrained_S_all 1.061
_refine_ls_restrained_S_obs 1.119
_refine_ls_R_factor_all 0.0666
_refine_ls_R_factor_obs 0.0429
_refine_ls_shift/esd_max 0.004
_refine_ls_shift/esd_mean 0.000
_refine_ls_structure_factor_coef Fsqd
_refine_ls_weighting_details 'w=1/[\s^2^(Fo^2^)+(0.0371P)^2^+0.0000P] where P=(Fo^2^+2Fc^2^)/3'
_refine_ls_weighting_scheme calc
_refine_ls_wR_factor_all 0.0970
_refine_ls_wR_factor_obs 0.0890
_reflns_number_observed 2582
_reflns_number_total 3385
_reflns_observed_criterion >2sigma(I)
_cod_data_source_file ic000595z_1.cif
_cod_data_source_block K2La(P2Se6)1/2(PSe4)
_cod_depositor_comments
;
The following automatic conversions were performed:

'_symmetry_cell_setting' value 'Monoclinic' changed to 'monoclinic'
according to the built-in table from CIF Core dictionary named
'cif_core.dic' version 2.4.1 from 2010-06-29.

Automatic conversion script
Id: cif_fix_values 1646 2011-03-28 12:23:43Z adriana 

The following automatic conversions were performed:

'_refine_ls_weighting_scheme' value 'calc
w=1/[\s^2^(Fo^2^)+(0.0371P)^2^+0.0000P] where P=(Fo^2^+2Fc^2^)/3' was
changed to 'calc'. New tag '_refine_ls_weighting_details' was
created. The value of the new tag was set to
'w=1/[\s^2^(Fo^2^)+(0.0371P)^2^+0.0000P] where P=(Fo^2^+2Fc^2^)/3'.

Automatic conversion script
Id: cif_fix_values 3143 2015-03-26 13:38:13Z robertas 
;
_cod_database_code 4319716

loop_
_symmetry_equiv_pos_as_xyz
'x, y, z'
'-x+1/2, y+1/2, -z+1/2'
'-x, -y, -z'
'x-1/2, -y-1/2, z-1/2'

loop_
_atom_site_aniso_label
_atom_site_aniso_U_11
_atom_site_aniso_U_22
_atom_site_aniso_U_33
_atom_site_aniso_U_23
_atom_site_aniso_U_13
_atom_site_aniso_U_12
La1 0.0218(3) 0.0182(2) 0.0162(2) 0.0007(2) 0.0035(2) -0.0009(2)
Se1 0.0217(4) 0.0344(5) 0.0215(4) -0.0014(4) 0.0031(3) -0.0021(4)
Se2 0.0377(5) 0.0189(4) 0.0230(5) -0.0037(3) -0.0025(4) 0.0036(4)
Se3 0.0207(4) 0.0248(4) 0.0226(4) 0.0047(3) -0.0004(3) -0.0028(3)
Se4 0.0213(5) 0.0586(7) 0.0220(5) -0.0003(4) 0.0057(4) 0.0007(4)
Se5 0.0366(5) 0.0178(4) 0.0255(5) 0.0058(3) 0.0106(4) 0.0056(4)
Se6 0.0361(5) 0.0169(4) 0.0243(5) -0.0044(3) 0.0097(4) -0.0044(4)
Se7 0.0313(5) 0.0186(4) 0.0288(5) 0.0069(3) -0.0056(4) -0.0014(3)
P1 0.0193(10) 0.0173(10) 0.0160(10) 0.0002(8) 0.0015(8) 0.0010(8)
P2 0.0252(11) 0.0159(10) 0.0190(10) 0.0005(8) 0.0059(9) -0.0001(8)
K1 0.0496(14) 0.0329(12) 0.0417(13) 0.0007(9) 0.0170(11) -0.0002(10)
K2 0.0359(12) 0.064(2) 0.066(2) -0.0154(13) 0.0172(12) -0.0120(12)

loop_
_atom_site_label
_atom_site_type_symbol
_atom_site_fract_x
_atom_site_fract_y
_atom_site_fract_z
_atom_site_U_iso_or_equiv
_atom_site_thermal_displace_type
_atom_site_occupancy
_atom_site_calc_flag
_atom_site_refinement_flags
_atom_site_disorder_group
La1 La 0.80716(5) 0.47257(6) 0.14994(2) 0.01862(14) Uani 1 d . .
Se1 Se 0.71750(9) 0.46142(13) -0.00399(4) 0.0258(2) Uani 1 d . .
Se2 Se 0.58379(9) 0.77580(11) 0.10447(4) 0.0271(2) Uani 1 d . .
Se3 Se 0.80914(9) 0.07801(12) 0.21925(4) 0.0230(2) Uani 1 d . .
Se4 Se 1.05268(9) 0.47936(14) 0.25922(4) 0.0337(2) Uani 1 d . .
Se5 Se 1.05649(9) 0.25913(11) 0.09906(4) 0.0261(2) Uani 1 d . .
Se6 Se 1.02243(9) 0.75115(11) 0.09672(4) 0.0252(2) Uani 1 d . .
Se7 Se 0.52808(9) 0.25427(11) 0.10679(4) 0.0271(2) Uani 1 d . .
P1 P 0.5933(2) 1.0164(3) 0.16848(10) 0.0176(4) Uani 1 d . .
P2 P 0.9184(2) 0.4903(3) -0.04316(10) 0.0198(4) Uani 1 d . .
K1 K 1.2576(2) 0.0075(3) 0.00905(11) 0.0404(5) Uani 1 d . .
K2 K 1.3425(3) 0.5411(4) 0.18652(14) 0.0543(7) Uani 1 d . .

loop_
_atom_type_symbol
_atom_type_description
_atom_type_scat_dispersion_real
_atom_type_scat_dispersion_imag
_atom_type_scat_source
P P 0.1023 0.0942 'International Tables Vol C Tables 4.2.6.8 and 6.1.1.4'
K K 0.2009 0.2494 'International Tables Vol C Tables 4.2.6.8 and 6.1.1.4'
Se Se -0.0929 2.2259 'International Tables Vol C Tables 4.2.6.8 and 6.1.1.4'
La La -0.2871 2.4523 'International Tables Vol C Tables 4.2.6.8 and 6.1.1.4'

loop_
_geom_angle_atom_site_label_1
_geom_angle_atom_site_label_2
_geom_angle_atom_site_label_3
_geom_angle
_geom_angle_site_symmetry_1
_geom_angle_site_symmetry_3
_geom_angle_publ_flag
Se4 La1 Se7 139.73(3) . . ?
Se4 La1 Se2 129.90(3) . . ?
Se7 La1 Se2 75.56(2) . . ?
Se4 La1 Se5 74.53(3) . . ?
Se7 La1 Se5 107.40(3) . . ?
Se2 La1 Se5 139.09(3) . . ?
Se4 La1 Se6 78.28(3) . . ?
Se7 La1 Se6 141.14(3) . . ?
Se2 La1 Se6 83.38(3) . . ?
Se5 La1 Se6 69.13(2) . . ?
Se4 La1 Se3 69.95(2) . 2_655 ?
Se7 La1 Se3 89.96(3) . 2_655 ?
Se2 La1 Se3 78.55(2) . 2_655 ?
Se5 La1 Se3 140.85(3) . 2_655 ?
Se6 La1 Se3 117.62(3) . 2_655 ?
Se4 La1 Se3 73.20(3) . . ?
Se7 La1 Se3 68.65(2) . . ?
Se2 La1 Se3 137.05(3) . . ?
Se5 La1 Se3 75.95(2) . . ?
Se6 La1 Se3 139.55(3) . . ?
Se3 La1 Se3 78.48(2) 2_655 . ?
Se4 La1 Se1 146.03(3) . . ?
Se7 La1 Se1 66.01(2) . . ?
Se2 La1 Se1 68.32(2) . . ?
Se5 La1 Se1 75.80(2) . . ?
Se6 La1 Se1 75.99(2) . . ?
Se3 La1 Se1 142.69(3) 2_655 . ?
Se3 La1 Se1 114.79(3) . . ?
Se4 La1 K2 121.50(4) . 1_455 ?
Se7 La1 K2 46.24(4) . 1_455 ?
Se2 La1 K2 49.32(4) . 1_455 ?
Se5 La1 K2 153.40(4) . 1_455 ?
Se6 La1 K2 131.64(4) . 1_455 ?
Se3 La1 K2 51.93(4) 2_655 1_455 ?
Se3 La1 K2 88.17(4) . 1_455 ?
Se1 La1 K2 92.28(4) . 1_455 ?
P2 Se1 La1 104.46(7) . . ?
P2 Se1 K1 90.92(7) . 3_755 ?
La1 Se1 K1 92.63(5) . 3_755 ?
P2 Se1 K2 68.92(7) . 3_765 ?
La1 Se1 K2 173.37(4) . 3_765 ?
K1 Se1 K2 88.02(6) 3_755 3_765 ?
P2 Se1 K1 80.46(6) . 3_765 ?
La1 Se1 K1 89.66(4) . 3_765 ?
K1 Se1 K1 171.38(7) 3_755 3_765 ?
K2 Se1 K1 88.76(5) 3_765 3_765 ?
P1 Se2 La1 113.39(6) . . ?
P1 Se2 K1 94.74(7) . 3_765 ?
La1 Se2 K1 101.49(5) . 3_765 ?
P1 Se2 K2 93.27(7) . 1_455 ?
La1 Se2 K2 88.05(5) . 1_455 ?
K1 Se2 K2 163.89(7) 3_765 1_455 ?
P1 Se2 K1 86.71(7) . 1_465 ?
La1 Se2 K1 159.46(4) . 1_465 ?
K1 Se2 K1 80.02(6) 3_765 1_465 ?
K2 Se2 K1 86.52(6) 1_455 1_465 ?
P1 Se3 La1 88.30(6) 1_545 2_645 ?
P1 Se3 La1 90.47(6) 1_545 . ?
La1 Se3 La1 128.66(3) 2_645 . ?
P1 Se3 K2 163.77(7) 1_545 2_745 ?
La1 Se3 K2 84.23(4) 2_645 2_745 ?
La1 Se3 K2 105.45(5) . 2_745 ?
P1 Se4 La1 92.36(6) 2_645 . ?
P1 Se4 K2 158.03(8) 2_645 . ?
La1 Se4 K2 104.15(5) . . ?
P1 Se4 K2 93.46(7) 2_645 2_745 ?
La1 Se4 K2 113.02(6) . 2_745 ?
K2 Se4 K2 93.28(6) . 2_745 ?
P2 Se5 La1 85.19(6) 3_765 . ?
P2 Se5 K1 91.95(7) 3_765 . ?
La1 Se5 K1 164.21(5) . . ?
P2 Se5 K2 71.84(8) 3_765 . ?
La1 Se5 K2 95.31(4) . . ?
K1 Se5 K2 98.54(6) . . ?
P2 Se6 La1 84.01(6) 3_765 . ?
P2 Se6 K1 85.90(7) 3_765 1_565 ?
La1 Se6 K1 168.57(5) . 1_565 ?
P2 Se6 K1 106.10(7) 3_765 3_765 ?
La1 Se6 K1 94.09(4) . 3_765 ?
K1 Se6 K1 83.56(6) 1_565 3_765 ?
P2 Se6 K2 71.87(7) 3_765 . ?
La1 Se6 K2 94.51(5) . . ?
K1 Se6 K2 87.42(6) 1_565 . ?
K1 Se6 K2 170.89(6) 3_765 . ?
P1 Se7 La1 93.55(6) 1_545 . ?
P1 Se7 K2 108.39(8) 1_545 1_455 ?
La1 Se7 K2 91.11(5) . 1_455 ?
P1 Se7 K1 94.37(7) 1_545 1_455 ?
La1 Se7 K1 160.99(5) . 1_455 ?
K2 Se7 K1 102.70(6) 1_455 1_455 ?
P1 Se7 K1 82.04(7) 1_545 3_755 ?
La1 Se7 K1 86.47(4) . 3_755 ?
K2 Se7 K1 169.44(7) 1_455 3_755 ?
K1 Se7 K1 77.56(6) 1_455 3_755 ?
Se7 P1 Se2 105.65(9) 1_565 . ?
Se7 P1 Se4 110.65(9) 1_565 2_655 ?
Se2 P1 Se4 110.52(9) . 2_655 ?
Se7 P1 Se3 107.32(9) 1_565 1_565 ?
Se2 P1 Se3 114.59(9) . 1_565 ?
Se4 P1 Se3 108.04(9) 2_655 1_565 ?
Se1 P2 Se5 116.38(10) . 3_765 ?
Se1 P2 Se6 114.42(9) . 3_765 ?
Se5 P2 Se6 109.15(9) 3_765 3_765 ?
Se1 P2 P2 103.96(13) . 3_765 ?
Se5 P2 P2 105.95(13) 3_765 3_765 ?
Se6 P2 P2 105.95(13) 3_765 3_765 ?
Se1 P2 K2 77.27(7) . 3_765 ?
Se5 P2 K2 73.41(7) 3_765 3_765 ?
Se6 P2 K2 73.38(7) 3_765 3_765 ?
P2 P2 K2 178.77(14) 3_765 3_765 ?
Se2 K1 Se5 118.88(6) 3_765 . ?
Se2 K1 Se1 113.67(6) 3_765 3_755 ?
Se5 K1 Se1 126.82(7) . 3_755 ?
Se2 K1 Se7 79.95(5) 3_765 1_655 ?
Se5 K1 Se7 79.60(5) . 1_655 ?
Se1 K1 Se7 118.12(7) 3_755 1_655 ?
Se2 K1 Se6 165.66(8) 3_765 1_545 ?
Se5 K1 Se6 63.73(4) . 1_545 ?
Se1 K1 Se6 63.35(4) 3_755 1_545 ?
Se7 K1 Se6 114.10(7) 1_655 1_545 ?
Se2 K1 Se6 72.56(5) 3_765 3_765 ?
Se5 K1 Se6 70.89(5) . 3_765 ?
Se1 K1 Se6 120.11(7) 3_755 3_765 ?
Se7 K1 Se6 121.48(6) 1_655 3_765 ?
Se6 K1 Se6 96.45(6) 1_545 3_765 ?
Se2 K1 Se2 99.98(6) 3_765 1_645 ?
Se5 K1 Se2 114.31(7) . 1_645 ?
Se1 K1 Se2 61.81(4) 3_755 1_645 ?
Se7 K1 Se2 56.35(4) 1_655 1_645 ?
Se6 K1 Se2 90.80(5) 1_545 1_645 ?
Se6 K1 Se2 172.52(7) 3_765 1_645 ?
Se2 K1 Se1 58.84(4) 3_765 3_765 ?
Se5 K1 Se1 61.37(4) . 3_765 ?
Se1 K1 Se1 171.38(7) 3_755 3_765 ?
Se7 K1 Se1 58.19(4) 1_655 3_765 ?
Se6 K1 Se1 125.03(6) 1_545 3_765 ?
Se6 K1 Se1 63.35(4) 3_765 3_765 ?
Se2 K1 Se1 113.68(6) 1_645 3_765 ?
Se2 K1 Se7 57.33(4) 3_765 3_755 ?
Se5 K1 Se7 174.86(8) . 3_755 ?
Se1 K1 Se7 56.50(4) 3_755 3_755 ?
Se7 K1 Se7 102.44(6) 1_655 3_755 ?
Se6 K1 Se7 118.95(6) 1_545 3_755 ?
Se6 K1 Se7 104.14(6) 3_765 3_755 ?
Se2 K1 Se7 70.51(4) 1_645 3_755 ?
Se1 K1 Se7 115.57(6) 3_765 3_755 ?
Se2 K1 K1 54.42(5) 3_765 3_855 ?
Se5 K1 K1 133.64(9) . 3_855 ?
Se1 K1 K1 84.31(6) 3_755 3_855 ?
Se7 K1 K1 54.26(5) 1_655 3_855 ?
Se6 K1 K1 135.56(9) 1_545 3_855 ?
Se6 K1 K1 126.98(8) 3_765 3_855 ?
Se2 K1 K1 45.56(4) 1_645 3_855 ?
Se1 K1 K1 87.50(6) 3_765 3_855 ?
Se7 K1 K1 48.18(4) 3_755 3_855 ?
Se2 K1 K1 119.40(8) 3_765 3_755 ?
Se5 K1 K1 54.77(4) . 3_755 ?
Se1 K1 K1 92.77(6) 3_755 3_755 ?
Se7 K1 K1 134.37(8) 1_655 3_755 ?
Se6 K1 K1 48.98(4) 1_545 3_755 ?
Se6 K1 K1 47.47(4) 3_765 3_755 ?
Se2 K1 K1 139.75(8) 1_645 3_755 ?
Se1 K1 K1 94.88(6) 3_765 3_755 ?
Se7 K1 K1 122.99(8) 3_755 3_755 ?
K1 K1 K1 170.47(11) 3_855 3_755 ?
Se2 K1 K2 142.93(7) 3_765 1_545 ?
Se5 K1 K2 89.40(6) . 1_545 ?
Se1 K1 K2 49.42(4) 3_755 1_545 ?
Se7 K1 K2 82.60(5) 1_655 1_545 ?
Se6 K1 K2 47.07(4) 1_545 1_545 ?
Se6 K1 K2 143.50(6) 3_765 1_545 ?
Se2 K1 K2 43.73(4) 1_645 1_545 ?
Se1 K1 K2 133.29(7) 3_765 1_545 ?
Se7 K1 K2 95.53(5) 3_755 1_545 ?
K1 K1 K2 88.96(7) 3_855 1_545 ?
K1 K1 K2 96.04(6) 3_755 1_545 ?
Se7 K2 Se4 132.07(8) 1_655 . ?
Se7 K2 Se4 126.27(7) 1_655 2_755 ?
Se4 K2 Se4 100.77(7) . 2_755 ?
Se7 K2 Se2 68.13(5) 1_655 1_655 ?
Se4 K2 Se2 157.49(9) . 1_655 ?
Se4 K2 Se2 62.69(5) 2_755 1_655 ?
Se7 K2 Se3 79.69(6) 1_655 2_755 ?
Se4 K2 Se3 119.93(8) . 2_755 ?
Se4 K2 Se3 63.39(5) 2_755 2_755 ?
Se2 K2 Se3 68.24(5) 1_655 2_755 ?
Se7 K2 P2 83.46(7) 1_655 3_765 ?
Se4 K2 P2 82.28(6) . 3_765 ?
Se4 K2 P2 117.58(9) 2_755 3_765 ?
Se2 K2 P2 91.97(8) 1_655 3_765 ?
Se3 K2 P2 157.70(9) 2_755 3_765 ?
Se7 K2 Se6 116.81(8) 1_655 . ?
Se4 K2 Se6 67.83(5) . . ?
Se4 K2 Se6 88.49(7) 2_755 . ?
Se2 K2 Se6 95.24(7) 1_655 . ?
Se3 K2 Se6 151.41(8) 2_755 . ?
P2 K2 Se6 34.75(4) 3_765 . ?
Se7 K2 Se5 78.61(6) 1_655 . ?
Se4 K2 Se5 64.10(5) . . ?
Se4 K2 Se5 146.10(9) 2_755 . ?
Se2 K2 Se5 120.45(8) 1_655 . ?
Se3 K2 Se5 150.44(8) 2_755 . ?
P2 K2 Se5 34.75(4) 3_765 . ?
Se6 K2 Se5 57.98(4) . . ?
Se7 K2 Se1 60.26(5) 1_655 3_765 ?
Se4 K2 Se1 116.06(7) . 3_765 ?
Se4 K2 Se1 109.61(8) 2_755 3_765 ?
Se2 K2 Se1 61.42(5) 1_655 3_765 ?
Se3 K2 Se1 123.90(7) 2_755 3_765 ?
P2 K2 Se1 33.81(4) 3_765 3_765 ?
Se6 K2 Se1 58.60(5) . 3_765 ?
Se5 K2 Se1 59.30(4) . 3_765 ?
Se7 K2 La1 42.65(3) 1_655 1_655 ?
Se4 K2 La1 157.56(9) . 1_655 ?
Se4 K2 La1 85.14(5) 2_755 1_655 ?
Se2 K2 La1 42.63(3) 1_655 1_655 ?
Se3 K2 La1 43.85(3) 2_755 1_655 ?
P2 K2 La1 114.37(7) 3_765 1_655 ?
Se6 K2 La1 134.37(7) . 1_655 ?
Se5 K2 La1 120.86(6) . 1_655 ?
Se1 K2 La1 81.35(5) 3_765 1_655 ?
Se7 K2 K2 168.30(9) 1_655 2_755 ?
Se4 K2 K2 58.69(7) . 2_755 ?
Se4 K2 K2 42.34(2) 2_755 2_755 ?
Se2 K2 K2 102.35(4) 1_655 2_755 ?
Se3 K2 K2 90.55(7) 2_755 2_755 ?
P2 K2 K2 104.18(8) 3_765 2_755 ?
Se6 K2 K2 69.67(6) . 2_755 ?
Se5 K2 K2 112.74(8) . 2_755 ?
Se1 K2 K2 122.16(8) 3_765 2_755 ?
La1 K2 K2 125.71(7) 1_655 2_755 ?
Se7 K2 K2 93.77(4) 1_655 2_745 ?
Se4 K2 K2 44.38(6) . 2_745 ?
Se4 K2 K2 126.45(10) 2_755 2_745 ?
Se2 K2 K2 157.77(8) 1_655 2_745 ?
Se3 K2 K2 96.72(9) 2_755 2_745 ?
P2 K2 K2 98.88(7) 3_765 2_745 ?
Se6 K2 K2 104.74(8) . 2_745 ?
Se5 K2 K2 65.10(4) . 2_745 ?
Se1 K2 K2 121.69(7) 3_765 2_745 ?
La1 K2 K2 115.21(6) 1_655 2_745 ?
K2 K2 K2 93.76(9) 2_755 2_745 ?

loop_
_geom_bond_atom_site_label_1
_geom_bond_atom_site_label_2
_geom_bond_distance
_geom_bond_site_symmetry_2
_geom_bond_publ_flag
La1 Se4 3.0421(10) . ?
La1 Se7 3.0979(10) . ?
La1 Se2 3.0980(9) . ?
La1 Se5 3.1127(9) . ?
La1 Se6 3.1609(9) . ?
La1 Se3 3.1829(9) 2_655 ?
La1 Se3 3.1937(9) . ?
La1 Se1 3.2380(9) . ?
La1 K2 4.572(2) 1_455 ?
Se1 P2 2.171(2) . ?
Se1 K1 3.390(2) 3_755 ?
Se1 K2 3.806(3) 3_765 ?
Se1 K1 3.836(2) 3_765 ?
Se2 P1 2.189(2) . ?
Se2 K1 3.362(2) 3_765 ?
Se2 K2 3.469(3) 1_455 ?
Se2 K1 3.829(2) 1_465 ?
Se3 P1 2.217(2) 1_545 ?
Se3 La1 3.1828(9) 2_645 ?
Se3 K2 3.617(3) 2_745 ?
Se4 P1 2.195(2) 2_645 ?
Se4 K2 3.330(2) . ?
Se4 K2 3.458(3) 2_745 ?
Se5 P2 2.184(2) 3_765 ?
Se5 K1 3.376(2) . ?
Se5 K2 3.673(3) . ?
Se6 P2 2.184(2) 3_765 ?
Se6 K1 3.576(2) 1_565 ?
Se6 K1 3.662(2) 3_765 ?
Se6 K2 3.671(3) . ?
Se7 P1 2.189(2) 1_545 ?
Se7 K2 3.302(3) 1_455 ?
Se7 K1 3.539(2) 1_455 ?
Se7 K1 3.854(2) 3_755 ?
P1 Se7 2.189(2) 1_565 ?
P1 Se4 2.195(2) 2_655 ?
P1 Se3 2.216(2) 1_565 ?
P2 Se5 2.184(2) 3_765 ?
P2 Se6 2.184(2) 3_765 ?
P2 P2 2.226(4) 3_765 ?
P2 K2 3.641(3) 3_765 ?
K1 Se2 3.362(2) 3_765 ?
K1 Se1 3.390(2) 3_755 ?
K1 Se7 3.539(2) 1_655 ?
K1 Se6 3.576(2) 1_545 ?
K1 Se6 3.662(2) 3_765 ?
K1 Se2 3.829(2) 1_645 ?
K1 Se1 3.836(2) 3_765 ?
K1 Se7 3.855(2) 3_755 ?
K1 K1 4.637(4) 3_855 ?
K1 K1 4.822(5) 3_755 ?
K1 K2 5.009(4) 1_545 ?
K2 Se7 3.303(3) 1_655 ?
K2 Se4 3.458(3) 2_755 ?
K2 Se2 3.469(3) 1_655 ?
K2 Se3 3.617(3) 2_755 ?
K2 P2 3.641(3) 3_765 ?
K2 Se1 3.806(3) 3_765 ?
K2 La1 4.572(2) 1_655 ?
K2 K2 4.936(3) 2_755 ?
K2 K2 4.936(3) 2_745 ?
